data_8101461
loop_
_publ_author_name
'Kolev, Tsonko'
'Glavcheva, Zornitza'
'Sch\"urmann, Markus'
'Preut, Hans'
'Bleckmann, Paul'
'Radomirska, Valentina'

_publ_section_title
;
Crystal structure of bis[R-(+)-1-(1-naphthyl)ethylammonium]squarate, 
[C12H14N]2C4O4
;
_journal_issue 2
_journal_name_full 'Zeitschrift f\"ur Kristallographie - New Crystal Structures'
_journal_page_first 187
_journal_page_last 188
_journal_volume 214
_journal_year 1999
_chemical_formula_structural '[C12 H14 N]2 C4 O4'
_chemical_formula_sum 'C28 H28 N2 O4'
_chemical_formula_weight 456.52
_space_group_IT_number 4
_symmetry_cell_setting monoclinic
_symmetry_space_group_name_Hall 'P 2yb'
_symmetry_space_group_name_H-M 'P 1 21 1'
_cell_angle_alpha 90.00
_cell_angle_beta 109.26(2)
_cell_angle_gamma 90.00
_cell_formula_units_Z 2
_cell_length_a 12.373(2)
_cell_length_b 7.367(2)
_cell_length_c 14.100(3)
_cell_measurement_temperature 291(2)
_cell_volume 1213.3(5)
_diffrn_ambient_temperature 291(2)
_exptl_crystal_density_diffrn 1.250
_refine_ls_R_factor_obs 0.0386
_refine_ls_wR_factor_obs 0.1055
_cod_original_sg_symbol_H-M 'P 21'
_cod_database_code 8101461

loop_
_symmetry_equiv_pos_as_xyz
'x, y, z'
'-x, y+1/2, -z'

loop_
_atom_site_aniso_label
_atom_site_aniso_U_11
_atom_site_aniso_U_22
_atom_site_aniso_U_33
_atom_site_aniso_U_23
_atom_site_aniso_U_13
_atom_site_aniso_U_12
O1 0.0617(6) 0.0256(4) 0.0440(5) -0.0045(4) 0.0200(5) 0.0045(4)
O2 0.0885(8) 0.0385(6) 0.0464(6) 0.0088(5) 0.0409(6) 0.0140(6)
O3 0.0654(7) 0.0282(5) 0.0416(5) -0.0081(4) 0.0120(5) 0.0081(5)
O4 0.0664(7) 0.0330(5) 0.0389(5) 0.0058(4) 0.0265(5) 0.0092(5)
C41 0.0435(7) 0.0263(6) 0.0310(6) -0.0030(5) 0.0136(5) -0.0004(5)
C42 0.0480(7) 0.0281(6) 0.0326(6) -0.0012(5) 0.0154(5) 0.0033(5)
C43 0.0425(6) 0.0276(6) 0.0302(6) -0.0033(5) 0.0094(5) 0.0022(5)
C44 0.0421(6) 0.0260(6) 0.0320(6) -0.0019(5) 0.0118(5) 0.0007(5)
N11 0.0536(6) 0.0272(5) 0.0345(5) -0.0014(4) 0.0166(5) -0.0012(5)
N31 0.0419(5) 0.0250(5) 0.0363(5) -0.0004(4) 0.0145(4) -0.0009(4)
C1 0.0521(8) 0.0413(8) 0.0506(8) 0.0093(7) 0.0164(7) -0.0002(6)
C2 0.0879(13) 0.0506(10) 0.0526(10) 0.0072(8) 0.0212(9) 0.0001(9)
C3 0.0994(16) 0.0576(12) 0.0560(11) 0.0166(9) -0.0015(10) -0.0067(12)
C4 0.0659(11) 0.0432(10) 0.0899(15) 0.0141(10) -0.0052(10) 0.0016(8)
C5 0.0657(12) 0.0606(13) 0.145(3) -0.0128(15) 0.0413(14) 0.0044(11)
C6 0.105(2) 0.100(2) 0.136(3) -0.036(2) 0.075(2) -0.0127(19)
C7 0.0953(17) 0.107(2) 0.0813(16) -0.0240(15) 0.0473(14) -0.0250(17)
C8 0.0588(10) 0.0798(13) 0.0548(10) -0.0043(9) 0.0215(8) -0.0151(10)
C9 0.0399(7) 0.0471(9) 0.0563(9) -0.0015(7) 0.0124(6) -0.0076(6)
C10 0.0437(8) 0.0438(9) 0.0865(13) -0.0026(9) 0.0114(8) -0.0044(7)
C11 0.0539(8) 0.0393(8) 0.0631(10) 0.0142(7) 0.0223(8) -0.0002(7)
C12 0.0742(14) 0.0377(9) 0.138(2) -0.0005(12) -0.0103(14) -0.0100(9)
C21 0.0394(6) 0.0310(6) 0.0388(7) -0.0013(5) 0.0131(5) 0.0006(5)
C22 0.0518(8) 0.0490(8) 0.0477(8) -0.0104(7) 0.0230(6) -0.0109(7)
C23 0.0610(9) 0.0586(10) 0.0524(9) -0.0205(8) 0.0250(8) -0.0113(8)
C24 0.0490(8) 0.0440(8) 0.0637(10) -0.0162(7) 0.0149(7) -0.0072(7)
C25 0.0465(8) 0.0498(10) 0.0812(12) 0.0056(9) 0.0201(8) -0.0096(7)
C26 0.0533(9) 0.0725(13) 0.0798(13) 0.0202(10) 0.0279(9) -0.0132(9)
C27 0.0551(9) 0.0829(14) 0.0543(10) 0.0171(9) 0.0241(8) -0.0017(9)
C28 0.0448(7) 0.0581(10) 0.0454(8) 0.0061(7) 0.0150(6) -0.0019(7)
C29 0.0356(6) 0.0348(7) 0.0438(7) 0.0056(6) 0.0119(5) 0.0043(5)
C30 0.0381(7) 0.0372(7) 0.0581(9) 0.0022(6) 0.0143(6) 0.0005(5)
C31 0.0407(6) 0.0322(6) 0.0372(6) -0.0018(5) 0.0147(5) 0.0020(5)
C32 0.0542(9) 0.0371(8) 0.0784(12) -0.0076(8) 0.0102(8) 0.0119(7)

loop_
_atom_site_label
_atom_site_type_symbol
_atom_site_fract_x
_atom_site_fract_y
_atom_site_fract_z
_atom_site_U_iso_or_equiv
_atom_site_thermal_displace_type
_atom_site_occupancy
_atom_site_calc_flag
_atom_site_refinement_flags
_atom_site_disorder_assembly
_atom_site_disorder_group
O1 O 0.07183(10) -0.30638(13) 0.22360(8) 0.0431(2) Uani 1 d . . .
O2 O -0.01418(12) -0.14108(16) 0.39492(8) 0.0532(3) Uani 1 d . . .
O3 O -0.03085(10) 0.25941(14) 0.29486(8) 0.0465(3) Uani 1 d . . .
O4 O 0.03796(10) 0.09060(14) 0.11305(8) 0.0438(2) Uani 1 d . . .
C41 C 0.04060(12) -0.15205(18) 0.23980(9) 0.0333(3) Uani 1 d . . .
C42 C 0.00327(12) -0.07499(18) 0.31943(10) 0.0357(3) Uani 1 d . . .
C43 C -0.00566(12) 0.10434(18) 0.27372(10) 0.0341(3) Uani 1 d . . .
C44 C 0.02697(11) 0.02674(17) 0.19181(9) 0.0335(3) Uani 1 d . . .
N11 N 0.06619(10) 0.50524(15) 0.44510(9) 0.0379(2) Uani 1 d . . .
H11A H 0.0405 0.4233 0.3964 0.057 Uiso 1 calc R . .
H11B H 0.0301 0.6102 0.4254 0.057 Uiso 1 calc R . .
H11C H 0.0530 0.4665 0.5001 0.057 Uiso 1 calc R . .
N31 N -0.03653(9) 0.45239(14) 0.07450(8) 0.0340(2) Uani 1 d . . .
H31A H -0.0067 0.3418 0.0888 0.051 Uiso 1 calc R . .
H31B H 0.0073 0.5319 0.1178 0.051 Uiso 1 calc R . .
H31C H -0.0402 0.4825 0.0124 0.051 Uiso 1 calc R . .
C1 C 0.25806(14) 0.3593(2) 0.50841(12) 0.0481(3) Uani 1 d . . .
C2 C 0.2844(2) 0.3169(3) 0.60821(14) 0.0642(5) Uani 1 d . . .
H2 H 0.2538 0.3869 0.6480 0.096 Uiso 1 calc R . .
C3 C 0.3561(2) 0.1710(3) 0.65162(16) 0.0777(7) Uani 1 d . . .
H3 H 0.3719 0.1447 0.7194 0.117 Uiso 1 calc R . .
C4 C 0.40234(19) 0.0681(3) 0.59541(19) 0.0740(6) Uani 1 d . . .
H4 H 0.4529 -0.0248 0.6256 0.111 Uiso 1 calc R . .
C5 C 0.4193(2) -0.0089(3) 0.4307(3) 0.0889(8) Uani 1 d . . .
H5 H 0.4690 -0.1035 0.4596 0.133 Uiso 1 calc R . .
C6 C 0.3901(3) 0.0231(5) 0.3304(3) 0.1051(10) Uani 1 d . . .
H6 H 0.4199 -0.0501 0.2912 0.158 Uiso 1 calc R . .
C7 C 0.3163(3) 0.1640(5) 0.2859(2) 0.0900(8) Uani 1 d . . .
H7 H 0.2964 0.1833 0.2171 0.135 Uiso 1 calc R . .
C8 C 0.27291(17) 0.2739(3) 0.34173(14) 0.0638(5) Uani 1 d . . .
H8 H 0.2244 0.3686 0.3107 0.096 Uiso 1 calc R . .
C9 C 0.30046(13) 0.2464(2) 0.44701(13) 0.0486(4) Uani 1 d . . .
C10 C 0.37461(15) 0.1002(3) 0.49168(17) 0.0605(5) Uani 1 d . . .
C11 C 0.19125(15) 0.5314(2) 0.46751(14) 0.0514(4) Uani 1 d . . .
H11 H 0.2045 0.5635 0.4048 0.077 Uiso 1 calc R . .
C12 C 0.2289(2) 0.6912(3) 0.5398(2) 0.0943(9) Uani 1 d . . .
H12A H 0.1970 0.8015 0.5057 0.141 Uiso 1 calc R . .
H12B H 0.3109 0.6994 0.5632 0.141 Uiso 1 calc R . .
H12C H 0.2025 0.6734 0.5960 0.141 Uiso 1 calc R . .
C21 C -0.22578(12) 0.30160(18) 0.02067(10) 0.0364(3) Uani 1 d . . .
C22 C -0.22282(14) 0.2662(2) -0.07360(12) 0.0478(3) Uani 1 d . . .
H22 H -0.1749 0.3349 -0.0983 0.072 Uiso 1 calc R . .
C23 C -0.28989(16) 0.1293(3) -0.13415(14) 0.0558(4) Uani 1 d . . .
H23 H -0.2848 0.1062 -0.1974 0.084 Uiso 1 calc R . .
C24 C -0.36234(14) 0.0306(2) -0.10009(14) 0.0531(4) Uani 1 d . . .
H24 H -0.4071 -0.0595 -0.1406 0.080 Uiso 1 calc R . .
C25 C -0.44769(14) -0.0363(3) 0.02994(16) 0.0594(5) Uani 1 d . . .
H25 H -0.4919 -0.1270 -0.0105 0.089 Uiso 1 calc R . .
C26 C -0.45883(16) -0.0024(3) 0.12028(17) 0.0671(5) Uani 1 d . . .
H26 H -0.5109 -0.0683 0.1413 0.101 Uiso 1 calc R . .
C27 C -0.39169(16) 0.1325(3) 0.18236(15) 0.0626(5) Uani 1 d . . .
H27 H -0.4001 0.1562 0.2443 0.094 Uiso 1 calc R . .
C28 C -0.31380(14) 0.2299(3) 0.15313(12) 0.0494(4) Uani 1 d . . .
H28 H -0.2688 0.3170 0.1960 0.074 Uiso 1 calc R . .
C29 C -0.30110(12) 0.1992(2) 0.05800(11) 0.0384(3) Uani 1 d . . .
C30 C -0.37051(13) 0.0628(2) -0.00431(13) 0.0448(3) Uani 1 d . . .
C31 C -0.15433(12) 0.45415(18) 0.08207(10) 0.0363(3) Uani 1 d . . .
H31 H -0.1475 0.4349 0.1526 0.054 Uiso 1 calc R . .
C32 C -0.20820(16) 0.6391(2) 0.05033(16) 0.0595(5) Uani 1 d . . .
H32A H -0.1619 0.7308 0.0932 0.089 Uiso 1 calc R . .
H32B H -0.2835 0.6410 0.0557 0.089 Uiso 1 calc R . .
H32C H -0.2133 0.6624 -0.0180 0.089 Uiso 1 calc R . .

loop_
_geom_bond_atom_site_label_1
_geom_bond_atom_site_label_2
_geom_bond_distance
_geom_bond_site_symmetry_2
_geom_bond_publ_flag
O1 C41 1.2460(16) . ?
O2 C42 1.2523(17) . ?
O3 C43 1.2459(17) . ?
O4 C44 1.2541(16) . ?
C41 C42 1.4623(18) . ?
C41 C44 1.4649(18) . ?
C42 C43 1.4580(19) . ?
C43 C44 1.4599(17) . ?
N11 C11 1.486(2) . ?
N11 H11A 0.8900 . ?
N11 H11B 0.8900 . ?
N11 H11C 0.8900 . ?
N31 C31 1.4961(17) . ?
N31 H31A 0.8900 . ?
N31 H31B 0.8900 . ?
N31 H31C 0.8900 . ?
C1 C2 1.372(2) . ?
C1 C9 1.420(2) . ?
C1 C11 1.520(2) . ?
C2 C3 1.400(3) . ?
C2 H2 0.9300 . ?
C3 C4 1.353(4) . ?
C3 H3 0.9300 . ?
C4 C10 1.408(3) . ?
C4 H4 0.9300 . ?
C5 C6 1.361(5) . ?
C5 C10 1.415(3) . ?
C5 H5 0.9300 . ?
C6 C7 1.388(5) . ?
C6 H6 0.9300 . ?
C7 C8 1.358(4) . ?
C7 H7 0.9300 . ?
C8 C9 1.424(3) . ?
C8 H8 0.9300 . ?
C9 C10 1.420(3) . ?
C11 C12 1.526(3) . ?
C11 H11 0.9800 . ?
C12 H12A 0.9600 . ?
C12 H12B 0.9600 . ?
C12 H12C 0.9600 . ?
C21 C22 1.367(2) . ?
C21 C29 1.4277(19) . ?
C21 C31 1.5129(18) . ?
C22 C23 1.403(2) . ?
C22 H22 0.9300 . ?
C23 C24 1.359(3) . ?
C23 H23 0.9300 . ?
C24 C30 1.407(3) . ?
C24 H24 0.9300 . ?
C25 C26 1.349(3) . ?
C25 C30 1.408(2) . ?
C25 H25 0.9300 . ?
C26 C27 1.401(3) . ?
C26 H26 0.9300 . ?
C27 C28 1.370(2) . ?
C27 H27 0.9300 . ?
C28 C29 1.419(2) . ?
C28 H28 0.9300 . ?
C29 C30 1.422(2) . ?
C31 C32 1.518(2) . ?
C31 H31 0.9800 . ?
C32 H32A 0.9600 . ?
C32 H32B 0.9600 . ?
C32 H32C 0.9600 . ?

loop_
_cod_related_entry_id
_cod_related_entry_database
_cod_related_entry_code
1 ChemSpider 30653851
